data_2200280
loop_
_publ_author_name
'Harrison, William T. A.'

_publ_section_title
;
 [H~3~N(CH~2~)~3~NH~3~]~0.5~[ZnPO~4~], an organically templated
 zincophosphate analogue of the aluminosilicate zeolite edingtonite
;
_journal_issue 6
_journal_name_full 'Acta Crystallographica Section E'
_journal_page_first m248
_journal_page_last m250
_journal_paper_doi 10.1107/S1600536801008327
_journal_volume 57
_journal_year 2001
_chemical_formula_moiety '0.5C3 H12 N2, Zn P O4'
_chemical_formula_sum 'C1.875 H7.5 N1.25 O5 P1.25 Zn1.25'
_chemical_formula_weight 198.42
_chemical_name_systematic
;
propane-1,3-diammonium bis(zinc phosphate)
;
_space_group_IT_number 114
_symmetry_cell_setting tetragonal
_symmetry_space_group_name_Hall 'P -4 2n'
_symmetry_space_group_name_H-M 'P -4 21 c'
_audit_creation_method SHELXL-97
_cell_angle_alpha 90.00
_cell_angle_beta 90.00
_cell_angle_gamma 90.00
_cell_formula_units_Z 10
_cell_length_a 9.9015(12)
_cell_length_b 9.9015(12)
_cell_length_c 13.4199(16)
_cell_measurement_reflns_used 3235
_cell_measurement_temperature 298
_cell_measurement_theta_max 27.55
_cell_measurement_theta_min 1.58
_cell_volume 1315.7(3)
_computing_cell_refinement SMART
_computing_data_collection 'SMART (Bruker, 1999)'
_computing_data_reduction SMART
_computing_molecular_graphics 'ORTEP-3 (Farrugia, 1997), ATOMS (Shape Software, 1999)'
_computing_publication_material SHELXL97
_computing_structure_refinement 'SHELXL97 (Sheldrick, 1997)'
_computing_structure_solution 'SHELXS97 (Sheldrick, 1997)'
_diffrn_ambient_temperature 293(2)
_diffrn_measured_fraction_theta_full .997
_diffrn_measured_fraction_theta_max .997
_diffrn_measurement_device_type 'Bruker SMART1000 CCD'
_diffrn_measurement_method \w
_diffrn_radiation_monochromator graphite
_diffrn_radiation_source 'fine-focus sealed tube'
_diffrn_radiation_type MoK\a
_diffrn_radiation_wavelength .71073
_diffrn_reflns_av_R_equivalents .0976
_diffrn_reflns_av_sigmaI/netI .0576
_diffrn_reflns_limit_h_max 13
_diffrn_reflns_limit_h_min -13
_diffrn_reflns_limit_k_max 13
_diffrn_reflns_limit_k_min -6
_diffrn_reflns_limit_l_max 18
_diffrn_reflns_limit_l_min -18
_diffrn_reflns_number 10634
_diffrn_reflns_theta_full 30.04
_diffrn_reflns_theta_max 30.04
_diffrn_reflns_theta_min 2.56
_diffrn_standards_decay_% 0
_exptl_absorpt_coefficient_mu 4.86
_exptl_absorpt_correction_T_max .928
_exptl_absorpt_correction_T_min .840
_exptl_absorpt_correction_type multi-scan
_exptl_absorpt_process_details '(SADABS; Bruker, 1999)'
_exptl_crystal_colour colourless
_exptl_crystal_density_diffrn 2.024
_exptl_crystal_density_method 'not measured'
_exptl_crystal_description rod
_exptl_crystal_F_000 770
_exptl_crystal_size_max .45
_exptl_crystal_size_mid .04
_exptl_crystal_size_min .04
_refine_diff_density_max 2.660
_refine_diff_density_min -2.549
_refine_ls_abs_structure_details 'Flack (1983)'
_refine_ls_abs_structure_Flack .00(9)
_refine_ls_extinction_method none
_refine_ls_goodness_of_fit_ref 1.099
_refine_ls_matrix_type full
_refine_ls_number_parameters 68
_refine_ls_number_reflns 1923
_refine_ls_number_restraints 0
_refine_ls_restrained_S_all 1.099
_refine_ls_R_factor_all .100
_refine_ls_R_factor_gt .085
_refine_ls_shift/su_max .001
_refine_ls_shift/su_mean .000
_refine_ls_structure_factor_coef Fsqd
_refine_ls_weighting_details 'calc w = 1/[\s^2^(Fo^2^)+(0.1153P)^2^+13.2499P] where P = (Fo^2^+2Fc^2^)/3'
_refine_ls_weighting_scheme calc
_refine_ls_wR_factor_ref .222
_reflns_number_gt 1620
_reflns_number_total 1923
_reflns_threshold_expression I>2\s(I)
_cod_data_source_file bt6049.cif
_cod_data_source_block I
_cod_database_code 2200280
_cod_database_fobs_code 2200280

loop_
_symmetry_equiv_pos_as_xyz
'x, y, z'
'y, -x, -z'
'-x, -y, z'
'-y, x, -z'
'-x+1/2, y+1/2, -z+1/2'
'-y+1/2, -x+1/2, z+1/2'
'x+1/2, -y+1/2, -z+1/2'
'y+1/2, x+1/2, z+1/2'

loop_
_atom_site_label
_atom_site_fract_x
_atom_site_fract_y
_atom_site_fract_z
_atom_site_U_iso_or_equiv
_atom_site_adp_type
_atom_site_calc_flag
_atom_site_refinement_flags
_atom_site_occupancy
_atom_site_disorder_assembly
_atom_site_disorder_group
_atom_site_type_symbol
Zn1 .0000 .0000 .0000 .0388(7) Uani d S 1 . . Zn
Zn2 .14685(11) -.10025(12) .30322(10) .0237(3) Uani d . 1 . . Zn
P1 .0000 .0000 .5000 .0225(10) Uani d S 1 . . P
P2 .1161(2) .1729(3) .1840(2) .0220(5) Uani d . 1 . . P
O1 .1232(10) .1110(11) .0782(7) .048(3) Uani d . 1 . . O
O2 .1867(9) .0844(8) .2593(6) .0325(19) Uani d . 1 . . O
O3 -.0323(9) .1932(11) .2101(8) .047(2) Uani d . 1 . . O
O4 .1815(8) .3100(9) .1840(9) .043(2) Uani d . 1 . . O
O5 .0723(13) -.1044(10) .4383(7) .054(3) Uani d . 1 . . O

loop_
_atom_site_aniso_label
_atom_site_aniso_U_11
_atom_site_aniso_U_22
_atom_site_aniso_U_33
_atom_site_aniso_U_12
_atom_site_aniso_U_13
_atom_site_aniso_U_23
Zn1 .0377(10) .0377(10) .0410(17) .000 .000 .000
Zn2 .0184(5) .0231(6) .0296(6) .0046(4) .0003(5) -.0038(5)
P1 .0242(15) .0242(15) .019(2) .000 .000 .000
P2 .0179(11) .0250(12) .0230(13) -.0080(9) .0007(10) .0045(10)
O1 .044(5) .072(7) .028(4) -.032(5) -.004(4) -.013(4)
O2 .044(5) .015(3) .038(4) -.011(3) -.014(4) .013(3)
O3 .023(4) .057(6) .061(7) .002(4) .000(4) .019(5)
O4 .025(4) .028(4) .076(7) -.015(3) -.006(5) .009(5)
O5 .096(9) .041(6) .024(4) .030(6) .006(5) .003(4)

loop_
_atom_type_symbol
_atom_type_description
_atom_type_scat_dispersion_real
_atom_type_scat_dispersion_imag
_atom_type_scat_source
Zn Zn .2839 1.4301 'International Tables Vol C Tables 4.2.6.8 and 6.1.1.4'
P P .1023 .0942 'International Tables Vol C Tables 4.2.6.8 and 6.1.1.4'
O O .0106 .0060 'International Tables Vol C Tables 4.2.6.8 and 6.1.1.4'

loop_
_geom_angle_atom_site_label_1
_geom_angle_atom_site_label_2
_geom_angle_atom_site_label_3
_geom_angle_site_symmetry_1
_geom_angle_site_symmetry_3
_geom_angle
_geom_angle_publ_flag
O1 Zn1 O1 . 3 114.8(6) ?
O1 Zn1 O1 . 4 106.9(3) ?
O1 Zn1 O1 3 4 106.9(3) ?
O1 Zn1 O1 . 2 106.9(3) ?
O1 Zn1 O1 3 2 106.9(3) ?
O1 Zn1 O1 4 2 114.8(6) ?
O3 Zn2 O4 3 5_545 111.0(4) ?
O3 Zn2 O5 3 . 111.7(5) ?
O4 Zn2 O5 5_545 . 104.0(5) ?
O3 Zn2 O2 3 . 111.7(4) ?
O4 Zn2 O2 5_545 . 106.2(4) ?
O5 Zn2 O2 . . 111.9(4) ?
O5 P1 O5 2_556 4_556 113.2(7) ?
O5 P1 O5 2_556 3 107.6(4) ?
O5 P1 O5 4_556 3 107.6(4) ?
O5 P1 O5 2_556 . 107.6(4) ?
O5 P1 O5 4_556 . 107.6(4) ?
O5 P1 O5 3 . 113.2(7) ?
O4 P2 O2 . . 109.0(5) ?
O4 P2 O3 . . 107.2(6) ?
O2 P2 O3 . . 111.7(5) ?
O4 P2 O1 . . 109.7(6) ?
O2 P2 O1 . . 111.3(6) ?
O3 P2 O1 . . 107.8(6) ?
P2 O1 Zn1 . . 133.5(6) yes
P2 O2 Zn2 . . 130.5(5) yes
P2 O3 Zn2 . 3 130.9(6) yes
P2 O4 Zn2 . 5 142.8(6) yes
P1 O5 Zn2 . . 132.4(6) yes

loop_
_geom_bond_atom_site_label_1
_geom_bond_atom_site_label_2
_geom_bond_site_symmetry_2
_geom_bond_distance
_geom_bond_publ_flag
Zn1 O1 . 1.948(8) yes
Zn1 O1 3 1.948(8) yes
Zn1 O1 4 1.948(8) yes
Zn1 O1 2 1.948(8) yes
Zn2 O3 3 1.923(10) yes
Zn2 O4 5_545 1.926(7) yes
Zn2 O5 . 1.957(10) yes
Zn2 O2 . 1.961(7) yes
P1 O5 2_556 1.505(10) yes
P1 O5 4_556 1.505(10) yes
P1 O5 3 1.505(10) yes
P1 O5 . 1.505(10) yes
P2 O4 . 1.504(8) yes
P2 O2 . 1.509(8) yes
P2 O3 . 1.523(9) yes
P2 O1 . 1.549(9) yes
